data_2214455
loop_
_publ_author_name
'H\"okelek, Tuncer'
'\,Caylak, Nagihan'
'Necefo\(glu, Hacali'

_publ_section_title Diaquabis(4-bromobenzoato-\k<i>O</i>)bis(nicotinamide-\k<i>N</i>^1^)cobalt(II)
_journal_coeditor_code XU2273
_journal_issue 7
_journal_name_full 'Acta Crystallographica Section E'
_journal_page_first m1873
_journal_page_last m1874
_journal_paper_doi 10.1107/S1600536807028358
_journal_volume 63
_journal_year 2007
_chemical_formula_iupac '[Co (C7 H4 Br O2)2 (C6 H6 N2 O)2 (H2 O)2]'
_chemical_formula_moiety 'C26 H24 Br2 Co N4 O8'
_chemical_formula_sum 'C26 H24 Br2 Co N4 O8'
_chemical_formula_weight 739.22
_chemical_name_systematic
;
Diaquabis(4-bromobenzoato-\kO)bis(nicotinamide-\kN^1^)cobalt(II)
;
_space_group_IT_number 2
_symmetry_cell_setting triclinic
_symmetry_space_group_name_Hall '-P 1'
_symmetry_space_group_name_H-M 'P -1'
_atom_sites_solution_hydrogens geom
_atom_sites_solution_primary direct
_atom_sites_solution_secondary difmap
_audit_creation_method SHELXL97
_cell_angle_alpha 77.920(10)
_cell_angle_beta 85.650(10)
_cell_angle_gamma 71.65(2)
_cell_formula_units_Z 1
_cell_length_a 7.62020(10)
_cell_length_b 9.9593(3)
_cell_length_c 10.1125(2)
_cell_measurement_reflns_used 25
_cell_measurement_temperature 294(2)
_cell_measurement_theta_max 22.2
_cell_measurement_theta_min 3.6
_cell_volume 712.26(9)
_computing_cell_refinement 'CAD-4 EXPRESS'
_computing_data_collection 'CAD-4 EXPRESS (Enraf--Nonius, 1994)'
_computing_data_reduction 'XCAD4 (Harms & Wocadlo, 1995)'
_computing_molecular_graphics 'ORTEP-3 for Windows (Farrugia, 1997)'
_computing_publication_material 'WinGX (Farrugia, 1999)'
_computing_structure_refinement 'SHELXL97 (Sheldrick, 1997)'
_computing_structure_solution 'SHELXS97 (Sheldrick, 1997)'
_diffrn_ambient_temperature 294(2)
_diffrn_measured_fraction_theta_full 1.00
_diffrn_measured_fraction_theta_max 1.00
_diffrn_measurement_device_type 'Enraf--Nonius TurboCAD-4'
_diffrn_measurement_method 'non-profiled \w'
_diffrn_radiation_monochromator graphite
_diffrn_radiation_source 'fine-focus sealed tube'
_diffrn_radiation_type MoK\a
_diffrn_radiation_wavelength 0.71073
_diffrn_reflns_av_R_equivalents 0.022
_diffrn_reflns_av_sigmaI/netI 0.051
_diffrn_reflns_limit_h_max 9
_diffrn_reflns_limit_h_min -9
_diffrn_reflns_limit_k_max 12
_diffrn_reflns_limit_k_min -12
_diffrn_reflns_limit_l_max 0
_diffrn_reflns_limit_l_min -12
_diffrn_reflns_number 3067
_diffrn_reflns_theta_full 26.3
_diffrn_reflns_theta_max 26.3
_diffrn_reflns_theta_min 3.0
_diffrn_standards_decay_% 1
_diffrn_standards_interval_time 120
_diffrn_standards_number 3
_exptl_absorpt_coefficient_mu 3.463
_exptl_absorpt_correction_T_max 0.595
_exptl_absorpt_correction_T_min 0.446
_exptl_absorpt_correction_type psi-scan
_exptl_absorpt_process_details '(North <i>et al.</i>,  1968)'
_exptl_crystal_colour pink
_exptl_crystal_density_diffrn 1.723
_exptl_crystal_density_method 'not measured'
_exptl_crystal_description prism
_exptl_crystal_F_000 369
_exptl_crystal_size_max 0.30
_exptl_crystal_size_mid 0.20
_exptl_crystal_size_min 0.15
_refine_diff_density_max 0.93
_refine_diff_density_min -0.58
_refine_ls_extinction_method none
_refine_ls_goodness_of_fit_ref 1.018
_refine_ls_hydrogen_treatment mixed
_refine_ls_matrix_type full
_refine_ls_number_parameters 203
_refine_ls_number_reflns 2895
_refine_ls_number_restraints 8
_refine_ls_restrained_S_all 1.082
_refine_ls_R_factor_all 0.087
_refine_ls_R_factor_gt 0.042
_refine_ls_shift/su_max 0.000
_refine_ls_shift/su_mean 0.000
_refine_ls_structure_factor_coef Fsqd
_refine_ls_weighting_details 'calc w = 1/[\s^2^(Fo^2^)+(0.0519P)^2^+0.47P] where P=(Fo^2^+2Fc^2^)/3'
_refine_ls_weighting_scheme calc
_refine_ls_wR_factor_gt 0.094
_refine_ls_wR_factor_ref 0.110
_reflns_number_gt 1968
_reflns_number_total 2895
_reflns_threshold_expression I>2\s(I)
_cod_data_source_file xu2273.cif
_cod_data_source_block I
_cod_original_cell_volume 712.25(9)
_cod_database_code 2214455
_cod_database_fobs_code 2214455

loop_
_symmetry_equiv_pos_as_xyz
'x, y, z'
'-x, -y, -z'

loop_
_atom_site_type_symbol
_atom_site_label
_atom_site_fract_x
_atom_site_fract_y
_atom_site_fract_z
_atom_site_U_iso_or_equiv
_atom_site_adp_type
_atom_site_calc_flag
_atom_site_refinement_flags
_atom_site_occupancy
Co Co 0.0000 0.0000 0.5000 0.0266(2) Uani d S 1
Br Br 0.51245(9) 0.28767(7) 1.09652(7) 0.0754(3) Uani d . 1
O O1 0.1170(4) 0.0145(3) 0.6725(3) 0.0351(7) Uani d . 1
O O2 -0.1297(4) 0.1515(4) 0.7667(3) 0.0456(8) Uani d . 1
O O3 0.4344(4) 0.3394(3) 0.4903(4) 0.0480(8) Uani d . 1
O O4 0.2740(4) -0.0730(3) 0.4218(3) 0.0366(7) Uani d D 1
H H41 0.241(7) -0.107(5) 0.349(4) 0.072(17) Uiso d D 1
H H42 0.357(5) -0.150(4) 0.473(4) 0.055(15) Uiso d D 1
N N1 -0.0003(4) 0.2151(3) 0.4081(3) 0.0306(7) Uani d . 1
N N2 0.3329(6) 0.5588(4) 0.3608(5) 0.0491(10) Uani d D 1
H H21 0.261(5) 0.628(4) 0.304(4) 0.046(14) Uiso d D 1
H H22 0.423(5) 0.579(5) 0.391(5) 0.076(18) Uiso d D 1
C C1 0.0411(5) 0.0925(4) 0.7565(4) 0.0298(9) Uani d . 1
C C2 0.1624(5) 0.1255(4) 0.8464(4) 0.0283(8) Uani d . 1
C C3 0.3438(6) 0.1150(4) 0.8117(4) 0.0348(9) Uani d . 1
H H3 0.3959 0.0759 0.7367 0.042 Uiso calc R 1
C C4 0.4502(6) 0.1617(5) 0.8863(4) 0.0408(10) Uani d . 1
H H4 0.5719 0.1558 0.8613 0.049 Uiso calc R 1
C C5 0.3718(6) 0.2168(5) 0.9980(4) 0.0390(10) Uani d . 1
C C6 0.1944(7) 0.2219(6) 1.0394(5) 0.0497(12) Uani d . 1
H H6 0.1456 0.2548 1.1180 0.060 Uiso calc R 1
C C7 0.0898(6) 0.1773(5) 0.9623(4) 0.0425(11) Uani d . 1
H H7 -0.0313 0.1821 0.9885 0.051 Uiso calc R 1
C C8 0.1419(5) 0.2577(4) 0.4292(4) 0.0308(9) Uani d . 1
H H8 0.2383 0.1926 0.4825 0.037 Uiso calc R 1
C C9 0.1538(5) 0.3957(4) 0.3753(4) 0.0308(9) Uani d . 1
C C10 0.0106(6) 0.4892(4) 0.2960(5) 0.0416(11) Uani d . 1
H H10 0.0128 0.5821 0.2578 0.050 Uiso calc R 1
C C11 -0.1365(6) 0.4450(5) 0.2729(5) 0.0451(11) Uani d . 1
H H11 -0.2337 0.5071 0.2185 0.054 Uiso calc R 1
C C12 -0.1373(5) 0.3087(4) 0.3312(4) 0.0352(9) Uani d . 1
H H12 -0.2378 0.2799 0.3165 0.042 Uiso calc R 1
C C13 0.3196(6) 0.4291(5) 0.4132(5) 0.0376(10) Uani d . 1

loop_
_atom_site_aniso_label
_atom_site_aniso_U_11
_atom_site_aniso_U_22
_atom_site_aniso_U_33
_atom_site_aniso_U_12
_atom_site_aniso_U_13
_atom_site_aniso_U_23
Co 0.0225(4) 0.0273(4) 0.0340(4) -0.0106(3) -0.0033(3) -0.0088(3)
Br 0.0728(4) 0.0981(5) 0.0812(5) -0.0396(4) -0.0130(3) -0.0487(4)
O1 0.0310(15) 0.0391(16) 0.0392(16) -0.0102(13) -0.0060(12) -0.0151(13)
O2 0.0283(16) 0.062(2) 0.0497(19) -0.0106(14) -0.0019(14) -0.0227(16)
O3 0.0409(17) 0.0350(17) 0.072(2) -0.0151(14) -0.0194(16) -0.0062(16)
O4 0.0265(15) 0.0399(17) 0.0454(18) -0.0111(13) -0.0009(13) -0.0107(14)
N1 0.0282(17) 0.0294(18) 0.0370(19) -0.0124(14) -0.0038(14) -0.0060(15)
N2 0.053(3) 0.035(2) 0.067(3) -0.026(2) -0.015(2) -0.003(2)
C1 0.031(2) 0.029(2) 0.031(2) -0.0111(17) -0.0032(17) -0.0030(17)
C2 0.0273(19) 0.028(2) 0.029(2) -0.0059(16) -0.0043(16) -0.0065(17)
C3 0.033(2) 0.040(2) 0.034(2) -0.0122(18) 0.0012(17) -0.0122(19)
C4 0.033(2) 0.051(3) 0.042(3) -0.015(2) -0.0011(19) -0.014(2)
C5 0.038(2) 0.043(3) 0.041(2) -0.014(2) -0.0072(19) -0.014(2)
C6 0.051(3) 0.067(3) 0.039(3) -0.017(2) 0.003(2) -0.030(2)
C7 0.034(2) 0.058(3) 0.040(3) -0.018(2) 0.007(2) -0.018(2)
C8 0.029(2) 0.030(2) 0.036(2) -0.0104(17) -0.0064(17) -0.0069(17)
C9 0.034(2) 0.025(2) 0.035(2) -0.0113(17) 0.0002(17) -0.0086(17)
C10 0.045(2) 0.025(2) 0.053(3) -0.0119(19) -0.005(2) -0.001(2)
C11 0.042(3) 0.035(2) 0.055(3) -0.010(2) -0.012(2) 0.000(2)
C12 0.026(2) 0.038(2) 0.042(2) -0.0100(18) -0.0054(18) -0.0073(19)
C13 0.041(2) 0.033(2) 0.047(3) -0.020(2) 0.003(2) -0.015(2)

loop_
_atom_type_symbol
_atom_type_description
_atom_type_scat_dispersion_real
_atom_type_scat_dispersion_imag
_atom_type_scat_source
C C 0.0030 0.0020 'International Tables Vol C Tables 4.2.6.8 and 6.1.1.4'
H H 0.0000 0.0000 'International Tables Vol C Tables 4.2.6.8 and 6.1.1.4'
Br Br -0.2900 2.4600 'International Tables Vol C Tables 4.2.6.8 and 6.1.1.4'
Co Co 0.3490 0.9720 'International Tables Vol C Tables 4.2.6.8 and 6.1.1.4'
N N 0.0060 0.0030 'International Tables Vol C Tables 4.2.6.8 and 6.1.1.4'
O O 0.0110 0.0060 'International Tables Vol C Tables 4.2.6.8 and 6.1.1.4'

loop_
_geom_angle_atom_site_label_1
_geom_angle_atom_site_label_2
_geom_angle_atom_site_label_3
_geom_angle_site_symmetry_1
_geom_angle_site_symmetry_3
_geom_angle
_geom_angle_publ_flag
O1 Co O1 2_556 . 180.0 ?
O1 Co O4 2_556 . 92.63(11) yes
O1 Co O4 . . 87.37(11) yes
O1 Co O4 2_556 2_556 87.37(11) ?
O1 Co O4 . 2_556 92.63(11) ?
O4 Co O4 . 2_556 180.0 ?
O1 Co N1 2_556 . 89.70(12) yes
O1 Co N1 . . 90.30(12) yes
O4 Co N1 . . 87.23(11) yes
O4 Co N1 2_556 . 92.77(11) yes
O1 Co N1 2_556 2_556 90.30(12) ?
O1 Co N1 . 2_556 89.70(12) ?
O4 Co N1 . 2_556 92.77(11) ?
O4 Co N1 2_556 2_556 87.23(11) ?
N1 Co N1 . 2_556 180.0 ?
C1 O1 Co . . 126.9(2) ?
Co O4 H42 . . 118(3) ?
Co O4 H41 . . 96(3) ?
H42 O4 H41 . . 106(3) ?
C8 N1 C12 . . 118.0(3) ?
C8 N1 Co . . 118.8(3) ?
C12 N1 Co . . 123.1(3) ?
C13 N2 H21 . . 129(3) ?
C13 N2 H22 . . 115(3) ?
H21 N2 H22 . . 115(4) ?
O2 C1 O1 . . 125.1(4) ?
O2 C1 C2 . . 116.7(3) ?
O1 C1 C2 . . 118.1(3) ?
C3 C2 C7 . . 118.6(4) ?
C3 C2 C1 . . 121.1(4) ?
C7 C2 C1 . . 120.1(3) ?
C2 C3 C4 . . 121.2(4) ?
C2 C3 H3 . . 119.4 ?
C4 C3 H3 . . 119.4 ?
C5 C4 C3 . . 118.5(4) ?
C5 C4 H4 . . 120.7 ?
C3 C4 H4 . . 120.7 ?
C4 C5 C6 . . 121.6(4) ?
C4 C5 Br . . 118.9(3) ?
C6 C5 Br . . 119.5(3) ?
C5 C6 C7 . . 118.8(4) ?
C5 C6 H6 . . 120.6 ?
C7 C6 H6 . . 120.6 ?
C6 C7 C2 . . 121.0(4) ?
C6 C7 H7 . . 119.5 ?
C2 C7 H7 . . 119.5 ?
N1 C8 C9 . . 123.2(4) ?
N1 C8 H8 . . 118.4 ?
C9 C8 H8 . . 118.4 ?
C10 C9 C8 . . 117.2(4) ?
C10 C9 C13 . . 126.1(4) ?
C8 C9 C13 . . 116.7(4) ?
C9 C10 C11 . . 119.8(4) ?
C9 C10 H10 . . 120.1 ?
C11 C10 H10 . . 120.1 ?
C12 C11 C10 . . 118.9(4) ?
C12 C11 H11 . . 120.5 ?
C10 C11 H11 . . 120.5 ?
N1 C12 C11 . . 122.8(4) ?
N1 C12 H12 . . 118.6 ?
C11 C12 H12 . . 118.6 ?
O3 C13 N2 . . 122.6(4) ?
O3 C13 C9 . . 120.5(4) ?
N2 C13 C9 . . 116.9(4) ?

loop_
_geom_bond_atom_site_label_1
_geom_bond_atom_site_label_2
_geom_bond_site_symmetry_2
_geom_bond_distance
_geom_bond_publ_flag
Co O1 2_556 2.069(3) ?
Co O1 . 2.069(3) yes
Co O4 . 2.132(3) yes
Co O4 2_556 2.132(3) ?
Co N1 . 2.148(3) yes
Co N1 2_556 2.148(3) ?
Br C5 . 1.889(4) ?
O1 C1 . 1.256(5) yes
O2 C1 . 1.254(5) yes
O3 C13 . 1.221(5) ?
O4 H41 . 0.95(5) ?
O4 H42 . 0.91(2) ?
N2 C13 . 1.323(5) ?
N2 H21 . 0.87(4) ?
N2 H22 . 0.87(2) ?
C1 C2 . 1.495(5) ?
C2 C3 . 1.377(6) ?
C2 C7 . 1.386(6) ?
C3 H3 . 0.9300 ?
C4 C3 . 1.386(6) ?
C4 H4 . 0.9300 ?
C5 C4 . 1.373(6) ?
C5 C6 . 1.373(6) ?
C6 H6 . 0.9300 ?
C7 C6 . 1.379(6) ?
C7 H7 . 0.9300 ?
C8 N1 . 1.329(5) ?
C8 C9 . 1.397(5) ?
C8 H8 . 0.9300 ?
C11 C12 . 1.364(6) ?
C11 C10 . 1.378(6) ?
C11 H11 . 0.9300 ?
C12 N1 . 1.330(5) ?
C12 H12 . 0.9300 ?

loop_
_geom_hbond_atom_site_label_D
_geom_hbond_atom_site_label_H
_geom_hbond_atom_site_label_A
_geom_hbond_site_symmetry_A
_geom_hbond_distance_DH
_geom_hbond_distance_HA
_geom_hbond_distance_DA
_geom_hbond_angle_DHA
O4 H41 O2 ? 0.95(4) 1.70(5) 2.635(4) 166(5)
O4 H42 O3 2_656 0.91(4) 2.03(4) 2.893(4) 156(4)
N2 H21 O2 2_566 0.87(4) 2.10(4) 2.884(6) 151(3)
N2 H22 O3 2_666 0.87(4) 2.11(5) 2.935(6) 160(4)

loop_
_geom_torsion_atom_site_label_1
_geom_torsion_atom_site_label_2
_geom_torsion_atom_site_label_3
_geom_torsion_atom_site_label_4
_geom_torsion_site_symmetry_1
_geom_torsion
O4 Co O1 C1 . 156.5(3)
O4 Co O1 C1 2_556 -23.5(3)
N1 Co O1 C1 . 69.3(3)
N1 Co O1 C1 2_556 -110.7(3)
O1 Co N1 C8 2_556 -141.9(3)
O1 Co N1 C8 . 38.1(3)
O4 Co N1 C8 . -49.3(3)
O4 Co N1 C8 2_556 130.7(3)
O1 Co N1 C12 2_556 38.5(3)
O1 Co N1 C12 . -141.5(3)
O4 Co N1 C12 . 131.1(3)
O4 Co N1 C12 2_556 -48.9(3)
Co O1 C1 O2 . 16.3(6)
Co O1 C1 C2 . -159.9(3)
O2 C1 C2 C3 . -154.9(4)
O1 C1 C2 C3 . 21.6(6)
O2 C1 C2 C7 . 20.5(6)
O1 C1 C2 C7 . -163.0(4)
C7 C2 C3 C4 . -3.2(6)
C1 C2 C3 C4 . 172.3(4)
C3 C2 C7 C6 . 2.0(7)
C1 C2 C7 C6 . -173.5(4)
C5 C4 C3 C2 . 1.1(7)
Br C5 C4 C3 . -177.6(3)
C6 C5 C4 C3 . 2.3(7)
C4 C5 C6 C7 . -3.4(7)
Br C5 C6 C7 . 176.4(4)
C2 C7 C6 C5 . 1.2(7)
N1 C8 C9 C10 . -0.6(6)
N1 C8 C9 C13 . 177.6(4)
C9 C8 N1 C12 . 0.3(6)
C9 C8 N1 Co . -179.3(3)
C8 C9 C10 C11 . 0.1(7)
C13 C9 C10 C11 . -177.9(4)
C10 C9 C13 O3 . 176.2(4)
C8 C9 C13 O3 . -1.8(6)
C10 C9 C13 N2 . -2.9(7)
C8 C9 C13 N2 . 179.0(4)
C10 C11 C12 N1 . -1.1(7)
C12 C11 C10 C9 . 0.7(7)
C11 C12 N1 C8 . 0.5(6)
C11 C12 N1 Co . -179.9(3)
